data_7025212
loop_
_publ_author_name
'Mautner, Franz A.'
'El Fallah, M. Salah'
'Speed, Saskia'
'Vicente, Ramon'

_publ_section_title
;
 Polynuclear copper(II) complexes of di-2-pyridyl ketone derivatives and
 tert-butylphosphonic acid: crystal structures and magnetic behaviour.
;
_journal_issue 17
_journal_name_full 'Dalton transactions (Cambridge, England : 2003)'
_journal_page_first 4070
_journal_page_last 4079
_journal_paper_doi 10.1039/b925793d
_journal_volume 39
_journal_year 2010
_chemical_formula_moiety 'C22 H20 Cu N4 O4, 2(C4 H10 O3 P), 2(H2 O)'
_chemical_formula_sum 'C30 H44 Cu N4 O12 P2'
_chemical_formula_weight 778.18
_chemical_name_common '[Cu(dpk)2](C4H9PO3H)2(H2O)2'
_chemical_name_systematic
;
?
;
_space_group_IT_number 15
_symmetry_cell_setting monoclinic
_symmetry_space_group_name_Hall '-C 2yc'
_symmetry_space_group_name_H-M 'C 1 2/c 1'
_atom_sites_solution_hydrogens geom
_atom_sites_solution_primary direct
_atom_sites_solution_secondary difmap
_audit_creation_method SHELXL
_cell_angle_alpha 90.00
_cell_angle_beta 112.21(2)
_cell_angle_gamma 90.00
_cell_formula_units_Z 4
_cell_length_a 20.484(3)
_cell_length_b 9.104(2)
_cell_length_c 21.007(3)
_cell_measurement_reflns_used 200
_cell_measurement_temperature 100(2)
_cell_measurement_theta_max 25.00
_cell_measurement_theta_min 2.50
_cell_volume 3626.9(12)
_computing_cell_refinement 'Bruker SAINT (1998)'
_computing_data_collection 'Bruker SMART (1998)'
_computing_data_reduction 'Bruker SHELXTL'
_computing_molecular_graphics 'SHELXTL/PC v.5.03 (Sheldrick, 1995)'
_computing_publication_material 'SHELXTL/PC v.5.03 (Sheldrick, 1995)'
_computing_structure_refinement 'SHELXL-93 (Sheldrick, 1993)'
_computing_structure_solution 'SHELXS-86 (Sheldrick, 1990)'
_diffrn_ambient_temperature 100(2)
_diffrn_measured_fraction_theta_full 0.991
_diffrn_measured_fraction_theta_max 0.991
_diffrn_measurement_device 'Bruker P4'
_diffrn_measurement_method \w-scans
_diffrn_radiation_monochromator graphite
_diffrn_radiation_source 'fine-focus sealed tube'
_diffrn_radiation_type MoK\a
_diffrn_radiation_wavelength 0.71073
_diffrn_reflns_av_R_equivalents 0.0303
_diffrn_reflns_av_sigmaI/netI 0.0322
_diffrn_reflns_limit_h_max 25
_diffrn_reflns_limit_h_min -25
_diffrn_reflns_limit_k_max 11
_diffrn_reflns_limit_k_min -7
_diffrn_reflns_limit_l_max 24
_diffrn_reflns_limit_l_min -26
_diffrn_reflns_number 9940
_diffrn_reflns_theta_full 26.27
_diffrn_reflns_theta_max 26.27
_diffrn_reflns_theta_min 2.09
_exptl_absorpt_coefficient_mu 0.754
_exptl_absorpt_correction_T_max 0.879
_exptl_absorpt_correction_T_min 0.816
_exptl_absorpt_correction_type empirical
_exptl_absorpt_process_details SADABS
_exptl_crystal_colour blue
_exptl_crystal_density_diffrn 1.425
_exptl_crystal_description irregular
_exptl_crystal_F_000 1628
_exptl_crystal_size_max 0.28
_exptl_crystal_size_mid 0.22
_exptl_crystal_size_min 0.17
_refine_diff_density_max 0.484
_refine_diff_density_min -0.303
_refine_diff_density_rms 0.065
_refine_ls_extinction_method none
_refine_ls_goodness_of_fit_all 1.068
_refine_ls_goodness_of_fit_ref 1.087
_refine_ls_matrix_type full
_refine_ls_number_parameters 246
_refine_ls_number_reflns 3638
_refine_ls_number_restraints 0
_refine_ls_restrained_S_all 1.068
_refine_ls_restrained_S_obs 1.087
_refine_ls_R_factor_all 0.0357
_refine_ls_R_factor_gt 0.0333
_refine_ls_shift/su_max 0.000
_refine_ls_shift/su_mean 0.000
_refine_ls_structure_factor_coef Fsqd
_refine_ls_weighting_details 'calc w=1/[\s^2^(Fo^2^)+(0.0400P)^2^+4.7593P] where P=(Fo^2^+2Fc^2^)/3'
_refine_ls_weighting_scheme calc
_refine_ls_wR_factor_all 0.0845
_refine_ls_wR_factor_ref 0.0831
_reflns_number_gt 3372
_reflns_number_total 3638
_reflns_threshold_expression >2sigma(I)
_cod_data_source_file b925793d.txt
_cod_data_source_block mc67a
_cod_depositor_comments
;
The following automatic conversions were performed:

'_symmetry_cell_setting' value 'Monoclinic' changed to 'monoclinic'
according to /home/saulius/struct/CIF-dictionaries/cif_core.dic
dictionary named 'cif_core.dic' version 2.4.2 from 2011-04-26.

Automatic conversion script
Id: cif_fix_values 1891 2012-01-12 08:04:46Z andrius 
;
_cod_original_sg_symbol_H-M C2/c
_cod_database_code 7025212

loop_
_symmetry_equiv_pos_as_xyz
'x, y, z'
'-x, y, -z+1/2'
'x+1/2, y+1/2, z'
'-x+1/2, y+1/2, -z+1/2'
'-x, -y, -z'
'x, -y, z-1/2'
'-x+1/2, -y+1/2, -z'
'x+1/2, -y+1/2, z-1/2'

loop_
_atom_site_aniso_label
_atom_site_aniso_U_11
_atom_site_aniso_U_22
_atom_site_aniso_U_33
_atom_site_aniso_U_23
_atom_site_aniso_U_13
_atom_site_aniso_U_12
Cu1 0.0171(2) 0.0127(2) 0.0132(2) -0.00254(11) 0.00495(12) -0.00157(11)
O1 0.0171(7) 0.0151(7) 0.0171(7) -0.0007(5) 0.0040(5) 0.0014(5)
O2 0.0188(7) 0.0247(7) 0.0138(6) -0.0062(5) 0.0030(5) -0.0022(6)
N2 0.0167(7) 0.0144(8) 0.0160(7) -0.0017(6) 0.0048(6) -0.0001(6)
N1 0.0183(7) 0.0129(7) 0.0144(7) 0.0008(6) 0.0051(6) -0.0002(6)
C6 0.0197(9) 0.0149(9) 0.0130(8) -0.0030(7) 0.0038(7) 0.0002(7)
C7 0.0129(8) 0.0166(9) 0.0170(9) -0.0022(7) 0.0034(7) 0.0026(7)
C5 0.0202(9) 0.0126(8) 0.0158(8) 0.0011(7) 0.0049(7) -0.0002(7)
C1 0.0194(9) 0.0155(9) 0.0169(9) 0.0015(7) 0.0031(7) -0.0010(7)
C11 0.0226(9) 0.0196(10) 0.0180(9) -0.0003(8) 0.0082(7) 0.0008(7)
C8 0.0166(8) 0.0174(9) 0.0193(9) -0.0027(7) 0.0025(7) 0.0011(7)
C4 0.0247(9) 0.0181(9) 0.0188(9) -0.0035(8) 0.0082(7) -0.0011(8)
C9 0.0187(9) 0.0139(9) 0.0294(10) -0.0001(8) 0.0065(8) -0.0008(7)
C2 0.0186(9) 0.0166(9) 0.0261(10) 0.0035(8) 0.0073(7) -0.0003(7)
C10 0.0257(10) 0.0204(10) 0.0239(10) 0.0036(8) 0.0110(8) -0.0005(8)
C3 0.0262(10) 0.0166(9) 0.0276(10) -0.0008(8) 0.0151(8) 0.0011(8)
P1 0.0173(2) 0.0103(2) 0.0143(2) -0.0004(2) 0.0024(2) -0.0001(2)
O4 0.0257(7) 0.0091(7) 0.0168(7) -0.0003(6) 0.0033(5) 0.0003(6)
O3 0.0197(6) 0.0138(6) 0.0169(6) -0.0022(5) 0.0020(5) 0.0008(5)
O5 0.0191(6) 0.0122(6) 0.0193(6) -0.0013(5) 0.0023(5) 0.0001(5)
C12 0.0250(9) 0.0148(9) 0.0242(10) -0.0010(8) 0.0118(8) -0.0013(8)
C13 0.0238(10) 0.0310(12) 0.0429(13) -0.0143(10) 0.0162(9) -0.0108(9)
C14 0.0453(13) 0.0278(12) 0.0368(12) 0.0098(10) 0.0228(10) 0.0000(10)
C15 0.0331(11) 0.0229(11) 0.0354(12) -0.0033(9) 0.0200(9) 0.0021(9)
O6 0.0334(8) 0.0150(7) 0.0184(7) -0.0005(6) 0.0078(6) -0.0006(6)

loop_
_atom_site_label
_atom_site_type_symbol
_atom_site_fract_x
_atom_site_fract_y
_atom_site_fract_z
_atom_site_U_iso_or_equiv
_atom_site_thermal_displace_type
_atom_site_occupancy
_atom_site_calc_flag
_atom_site_refinement_flags
Cu1 Cu 1.0000 0.0000 0.0000 0.01455(10) Uani 1 d S
O1 O 1.06927(7) 0.02403(14) 0.11885(7) 0.0172(3) Uani 1 d .
O2 O 1.07336(7) 0.2275(2) 0.18909(6) 0.0200(3) Uani 1 d .
N2 N 1.03938(8) 0.2037(2) 0.00720(7) 0.0161(3) Uani 1 d .
N1 N 0.93405(8) 0.0791(2) 0.04316(7) 0.0156(3) Uani 1 d .
C6 C 1.04552(9) 0.1683(2) 0.12362(9) 0.0166(4) Uani 1 d .
C7 C 1.05899(9) 0.2659(2) 0.06996(9) 0.0162(4) Uani 1 d .
C5 C 0.96594(9) 0.1521(2) 0.10284(9) 0.0168(4) Uani 1 d .
C1 C 0.86366(9) 0.0613(2) 0.01906(9) 0.0184(4) Uani 1 d .
H1 H 0.84139 0.0122 -0.02234 0.022 Uiso 1 calc R
C11 C 1.04666(10) 0.2791(2) -0.04436(10) 0.0199(4) Uani 1 d .
H11 H 1.03262 0.2361 -0.08764 0.024 Uiso 1 calc R
C8 C 1.08671(9) 0.4059(2) 0.08260(9) 0.0190(4) Uani 1 d .
H8 H 1.09955 0.4474 0.12607 0.023 Uiso 1 calc R
C4 C 0.92919(10) 0.2052(2) 0.14114(10) 0.0205(4) Uani 1 d .
H4 H 0.95242 0.2538 0.18252 0.025 Uiso 1 calc R
C9 C 1.09514(10) 0.4837(2) 0.02936(11) 0.0215(4) Uani 1 d .
H9 H 1.11435 0.5777 0.03679 0.026 Uiso 1 calc R
C2 C 0.82357(10) 0.1143(2) 0.05420(10) 0.0208(4) Uani 1 d .
H2 H 0.77484 0.1028 0.03617 0.025 Uiso 1 calc R
C10 C 1.07451(10) 0.4192(2) -0.03494(10) 0.0228(4) Uani 1 d .
H10 H 1.07935 0.4698 -0.07138 0.027 Uiso 1 calc R
C3 C 0.85670(10) 0.1844(2) 0.11634(10) 0.0220(4) Uani 1 d .
H3 H 0.83068 0.2175 0.14144 0.026 Uiso 1 calc R
P1 P 0.24962(2) 0.12844(5) 0.20880(2) 0.01499(12) Uani 1 d .
O4 O 0.27872(7) 0.0384(2) 0.27813(7) 0.0186(3) Uani 1 d .
O3 O 0.20459(7) 0.03239(14) 0.15002(6) 0.0182(3) Uani 1 d .
O5 O 0.21152(6) 0.26027(14) 0.22241(6) 0.0183(3) Uani 1 d .
C12 C 0.32724(10) 0.1887(2) 0.19347(10) 0.0206(4) Uani 1 d .
C13 C 0.37403(11) 0.2854(3) 0.25314(12) 0.0315(5) Uani 1 d .
H13A H 0.3879 0.2309 0.2953 0.047 Uiso 1 calc R
H13B H 0.3482 0.3711 0.2564 0.047 Uiso 1 calc R
H13C H 0.4153 0.3145 0.2450 0.047 Uiso 1 calc R
C14 C 0.30296(13) 0.2756(3) 0.12642(12) 0.0345(5) Uani 1 d .
H14A H 0.34334 0.3078 0.1175 0.052 Uiso 1 calc R
H14B H 0.2763 0.3595 0.1302 0.052 Uiso 1 calc R
H14C H 0.2740 0.2143 0.0893 0.052 Uiso 1 calc R
C15 C 0.36923(11) 0.0526(2) 0.18782(11) 0.0284(5) Uani 1 d .
H15A H 0.3410 -0.0054 0.1490 0.043 Uiso 1 calc R
H15B H 0.3815 -0.0049 0.2290 0.043 Uiso 1 calc R
H15C H 0.4114 0.0832 0.1819 0.043 Uiso 1 calc R
O6 O 0.19752(8) 0.7388(2) 0.10829(7) 0.0229(3) Uani 1 d .
H90 H 0.2059(12) 0.6851(29) 0.1413(13) 0.028(7) Uiso 1 d .
H91 H 0.2039(13) 0.8159(33) 0.1229(13) 0.032(7) Uiso 1 d .
H92 H 0.2796(13) -0.0394(31) 0.2765(13) 0.026(7) Uiso 1 d .
H93 H 1.1102(15) 0.0247(29) 0.1284(13) 0.035(7) Uiso 1 d .
H94 H 1.1124(14) 0.2357(29) 0.1989(13) 0.033(7) Uiso 1 d .

loop_
_atom_type_symbol
_atom_type_description
_atom_type_scat_dispersion_real
_atom_type_scat_dispersion_imag
_atom_type_scat_source
C C 0.0033 0.0016 'International Tables Vol C Tables 4.2.6.8 and 6.1.1.4'
H H 0.0000 0.0000 'International Tables Vol C Tables 4.2.6.8 and 6.1.1.4'
N N 0.0061 0.0033 'International Tables Vol C Tables 4.2.6.8 and 6.1.1.4'
O O 0.0106 0.0060 'International Tables Vol C Tables 4.2.6.8 and 6.1.1.4'
P P 0.1023 0.0942 'International Tables Vol C Tables 4.2.6.8 and 6.1.1.4'
Cu Cu 0.3201 1.2651 'International Tables Vol C Tables 4.2.6.8 and 6.1.1.4'

loop_
_geom_angle_atom_site_label_1
_geom_angle_atom_site_label_2
_geom_angle_atom_site_label_3
_geom_angle
_geom_angle_site_symmetry_1
_geom_angle_site_symmetry_3
N2 Cu1 N2 180.0 5_755 .
N2 Cu1 N1 87.41(6) 5_755 5_755
N2 Cu1 N1 92.59(6) . 5_755
N2 Cu1 N1 92.59(6) 5_755 .
N2 Cu1 N1 87.41(6) . .
N1 Cu1 N1 180.0 5_755 .
N2 Cu1 O1 76.79(5) 5_755 5_755
N2 Cu1 O1 103.21(5) . 5_755
N1 Cu1 O1 74.35(5) 5_755 5_755
N1 Cu1 O1 105.65(5) . 5_755
N2 Cu1 O1 103.21(5) 5_755 .
N2 Cu1 O1 76.79(5) . .
N1 Cu1 O1 105.65(5) 5_755 .
N1 Cu1 O1 74.35(5) . .
O1 Cu1 O1 180.0 5_755 .
C6 O1 Cu1 94.31(9) . .
C6 O1 H93 109.7(19) . .
C6 O2 H94 108.0(19) . .
C11 N2 C7 119.5(2) . .
C11 N2 Cu1 125.36(13) . .
C7 N2 Cu1 115.14(12) . .
C1 N1 C5 118.8(2) . .
C1 N1 Cu1 126.23(12) . .
C5 N1 Cu1 114.90(12) . .
O2 C6 O1 114.06(14) . .
O2 C6 C5 108.44(15) . .
O1 C6 C5 104.37(14) . .
O2 C6 C7 112.48(15) . .
O1 C6 C7 108.76(14) . .
C5 C6 C7 108.29(14) . .
N2 C7 C8 121.7(2) . .
N2 C7 C6 113.8(2) . .
C8 C7 C6 124.5(2) . .
N1 C5 C4 122.3(2) . .
N1 C5 C6 113.7(2) . .
C4 C5 C6 123.9(2) . .
N1 C1 C2 121.7(2) . .
N1 C1 H1 119.14 . .
C2 C1 H1 119.14 . .
N2 C11 C10 121.7(2) . .
N2 C11 H11 119.17 . .
C10 C11 H11 119.17 . .
C7 C8 C9 118.9(2) . .
C7 C8 H8 120.54 . .
C9 C8 H8 120.54 . .
C5 C4 C3 118.4(2) . .
C5 C4 H4 120.82 . .
C3 C4 H4 120.82 . .
C10 C9 C8 119.0(2) . .
C10 C9 H9 120.50 . .
C8 C9 H9 120.50 . .
C3 C2 C1 119.2(2) . .
C3 C2 H2 120.40 . .
C1 C2 H2 120.40 . .
C11 C10 C9 119.3(2) . .
C11 C10 H10 120.37 . .
C9 C10 H10 120.37 . .
C2 C3 C4 119.5(2) . .
C2 C3 H3 120.26 . .
C4 C3 H3 120.26 . .
O3 P1 O5 114.44(7) . .
O3 P1 O4 110.78(8) . .
O5 P1 O4 106.19(8) . .
O3 P1 C12 109.52(8) . .
O5 P1 C12 109.91(8) . .
O4 P1 C12 105.60(8) . .
P1 O4 H92 118.8(20) . .
C14 C12 C13 110.0(2) . .
C14 C12 C15 110.1(2) . .
C13 C12 C15 109.3(2) . .
C14 C12 P1 108.51(14) . .
C13 C12 P1 110.22(13) . .
C15 C12 P1 108.77(14) . .
C12 C13 H13A 109.47 . .
C12 C13 H13B 109.47 . .
H13A C13 H13B 109.5 . .
C12 C13 H13C 109.47 . .
H13A C13 H13C 109.5 . .
H13B C13 H13C 109.5 . .
C12 C14 H14A 109.47 . .
C12 C14 H14B 109.47 . .
H14A C14 H14B 109.5 . .
C12 C14 H14C 109.47 . .
H14A C14 H14C 109.5 . .
H14B C14 H14C 109.5 . .
C12 C15 H15A 109.47 . .
C12 C15 H15B 109.47 . .
H15A C15 H15B 109.5 . .
C12 C15 H15C 109.47 . .
H15A C15 H15C 109.5 . .
H15B C15 H15C 109.5 . .
H90 O6 H91 105.2(25) . .

loop_
_geom_bond_atom_site_label_1
_geom_bond_atom_site_label_2
_geom_bond_distance
_geom_bond_site_symmetry_2
Cu1 N2 2.005(2) 5_755
Cu1 N2 2.005(2) .
Cu1 N1 2.0227(15) 5_755
Cu1 N1 2.0227(15) .
Cu1 O1 2.3701(14) 5_755
Cu1 O1 2.3701(14) .
O1 C6 1.417(2) .
O1 H93 0.79(3) .
O2 C6 1.383(2) .
O2 H94 0.75(3) .
N2 C11 1.338(2) .
N2 C7 1.349(2) .
N1 C1 1.345(2) .
N1 C5 1.350(2) .
C6 C5 1.527(2) .
C6 C7 1.540(3) .
C7 C8 1.380(3) .
C5 C4 1.380(3) .
C1 C2 1.382(3) .
C1 H1 0.93 .
C11 C10 1.381(3) .
C11 H11 0.93 .
C8 C9 1.389(3) .
C8 H8 0.93 .
C4 C3 1.388(3) .
C4 H4 0.93 .
C9 C10 1.384(3) .
C9 H9 0.93 .
C2 C3 1.379(3) .
C2 H2 0.93 .
C10 H10 0.93 .
C3 H3 0.93 .
P1 O3 1.5098(13) .
P1 O5 1.5166(14) .
P1 O4 1.5786(14) .
P1 C12 1.822(2) .
O4 H92 0.71(3) .
C12 C14 1.526(3) .
C12 C13 1.535(3) .
C12 C15 1.538(3) .
C13 H13A 0.96 .
C13 H13B 0.96 .
C13 H13C 0.96 .
C14 H14A 0.96 .
C14 H14B 0.96 .
C14 H14C 0.96 .
C15 H15A 0.96 .
C15 H15B 0.96 .
C15 H15C 0.96 .
O6 H90 0.81(3) .
O6 H91 0.76(3) .

loop_
_geom_torsion_atom_site_label_1
_geom_torsion_atom_site_label_2
_geom_torsion_atom_site_label_3
_geom_torsion_atom_site_label_4
_geom_torsion
O2 C6 C7 N2 173.08(14)
O1 C6 C7 N2 45.7(2)
C5 C6 C7 N2 -67.1(2)
O2 C6 C7 C8 -8.6(2)
O1 C6 C7 C8 -135.9(2)
C5 C6 C7 C8 111.3(2)
C1 N1 C5 C4 2.1(3)
C1 N1 C5 C6 -178.5(2)
O2 C6 C5 N1 -172.47(15)
O1 C6 C5 N1 -50.5(2)
C7 C6 C5 N1 65.2(2)
O2 C6 C5 C4 7.0(2)
O1 C6 C5 C4 128.9(2)
C7 C6 C5 C4 -115.4(2)
C5 N1 C1 C2 -0.8(3)
C7 N2 C11 C10 0.6(3)
N2 C7 C8 C9 -0.6(3)
C6 C7 C8 C9 -178.8(2)
N1 C5 C4 C3 -1.1(3)
C6 C5 C4 C3 179.5(2)
C7 C8 C9 C10 0.9(3)
N1 C1 C2 C3 -1.4(3)
N2 C11 C10 C9 -0.3(3)
C8 C9 C10 C11 -0.5(3)
C1 C2 C3 C4 2.4(3)
C5 C4 C3 C2 -1.2(3)
O3 P1 C12 C14 60.1(2)
O5 P1 C12 C14 -66.5(2)
O4 P1 C12 C14 179.39(14)
O3 P1 C12 C13 -179.44(14)
O5 P1 C12 C13 54.0(2)
O4 P1 C12 C13 -60.1(2)
O3 P1 C12 C15 -59.67(15)
O5 P1 C12 C15 173.79(13)
O4 P1 C12 C15 59.65(15)
